data_7110985
loop_
_publ_author_name
'Davies, John E.'
'Mays, Martin J.'
'Raithby, Paul R.'
'Sarveswaran, Koshala'
'Solan, Gregory A.'

_publ_section_title
;
 Formation of carbene and cyclopentadienyl ligands from phenylacetylene
 via oligomerisation and C&#xE007;C bond scission at a mixed-metal W--Co
 centre
;
_journal_issue 14
_journal_name_full 'Chemical Communications'
_journal_page_first 1313
_journal_paper_doi 10.1039/b003296o
_journal_year 2000
_chemical_formula_sum 'C53 H48 Co O4 P W'
_chemical_formula_weight 1022.66
_space_group_IT_number 14
_symmetry_cell_setting monoclinic
_symmetry_space_group_name_Hall '-P 2yn'
_symmetry_space_group_name_H-M 'P 1 21/n 1'
_atom_sites_solution_hydrogens geom
_atom_sites_solution_primary direct
_atom_sites_solution_secondary difmap
_audit_creation_method SHELXL-97
_cell_angle_alpha 90.00
_cell_angle_beta 100.70(2)
_cell_angle_gamma 90.00
_cell_formula_units_Z 4
_cell_length_a 10.402(5)
_cell_length_b 21.565(5)
_cell_length_c 19.623(5)
_cell_measurement_temperature 180(2)
_cell_volume 4325(3)
_computing_cell_refinement 'Rigaku control software'
_computing_data_collection 'Rigaku control software'
_computing_data_reduction TeXsan
_computing_molecular_graphics 'SHELXTL-PLUS (Sheldrick, 1991) '
_computing_publication_material 'SHELXL-97 (Sheldrick, 1997)'
_computing_structure_refinement 'SHELXL-97 (Sheldrick, 1997)'
_computing_structure_solution 'SHELXS-97 (Sheldrick, 1990)'
_diffrn_ambient_temperature 180(2)
_diffrn_measured_fraction_theta_full 0.942
_diffrn_measured_fraction_theta_max 0.942
_diffrn_measurement_device_type RAXIS-IIC
_diffrn_radiation_monochromator graphite
_diffrn_radiation_source 'fine-focus sealed tube'
_diffrn_radiation_type MoK\a
_diffrn_radiation_wavelength 0.71073
_diffrn_reflns_av_R_equivalents 0.0780
_diffrn_reflns_av_sigmaI/netI 0.1090
_diffrn_reflns_limit_h_max 12
_diffrn_reflns_limit_h_min 0
_diffrn_reflns_limit_k_max 25
_diffrn_reflns_limit_k_min 0
_diffrn_reflns_limit_l_max 23
_diffrn_reflns_limit_l_min -23
_diffrn_reflns_number 17678
_diffrn_reflns_theta_full 25.25
_diffrn_reflns_theta_max 25.25
_diffrn_reflns_theta_min 3.51
_exptl_absorpt_coefficient_mu 3.125
_exptl_absorpt_correction_T_max 0.7452
_exptl_absorpt_correction_T_min 0.7452
_exptl_absorpt_correction_type 'interframe scaling'
_exptl_crystal_colour 'v dark'
_exptl_crystal_density_diffrn 1.570
_exptl_crystal_density_method 'not measured'
_exptl_crystal_description block
_exptl_crystal_F_000 2056
_exptl_crystal_size_max 0.10
_exptl_crystal_size_mid 0.10
_exptl_crystal_size_min 0.10
_refine_diff_density_max 1.431
_refine_diff_density_min -1.874
_refine_diff_density_rms 0.151
_refine_ls_extinction_method none
_refine_ls_goodness_of_fit_ref 1.025
_refine_ls_hydrogen_treatment mixed
_refine_ls_matrix_type full
_refine_ls_number_parameters 562
_refine_ls_number_reflns 7611
_refine_ls_number_restraints 0
_refine_ls_restrained_S_all 1.025
_refine_ls_R_factor_all 0.0741
_refine_ls_R_factor_gt 0.0491
_refine_ls_shift/su_max 0.821
_refine_ls_shift/su_mean 0.054
_refine_ls_structure_factor_coef Fsqd
_refine_ls_weighting_details 'w=1/[\s^2^(Fo^2^)+(0.0349P)^2^+0.0000P] where P=(Fo^2^+2Fc^2^)/3'
_refine_ls_weighting_scheme calc
_refine_ls_wR_factor_gt 0.0949
_refine_ls_wR_factor_ref 0.1028
_reflns_number_gt 5765
_reflns_number_total 7611
_reflns_threshold_expression >2sigma(I)
_cod_data_source_file b003296osup1.cif
_cod_data_source_block mm9811
_cod_depositor_comments
;
The following automatic conversions were performed:

'_symmetry_cell_setting' value 'Monoclinic' changed to 'monoclinic'
according to /home/saulius/struct/CIF-dictionaries/cif_core.dic
dictionary named 'cif_core.dic' version 2.4.2 from 2011-04-26.

Automatic conversion script
Id: cif_fix_values 1891 2012-01-12 08:04:46Z andrius 

The following automatic conversions were performed:

'_refine_ls_weighting_scheme' value 'calc
w=1/[\s^2^(Fo^2^)+(0.0349P)^2^+0.0000P] where P=(Fo^2^+2Fc^2^)/3' was
changed to 'calc'. New tag '_refine_ls_weighting_details' was
created. The value of the new tag was set to
'w=1/[\s^2^(Fo^2^)+(0.0349P)^2^+0.0000P] where P=(Fo^2^+2Fc^2^)/3'.

Automatic conversion script
Id: cif_fix_values 3143 2015-03-26 13:38:13Z robertas 
;
_cod_original_sg_symbol_H-M P2(1)/n
_cod_database_code 7110985

loop_
_symmetry_equiv_pos_as_xyz
'x, y, z'
'-x+1/2, y+1/2, -z+1/2'
'-x, -y, -z'
'x-1/2, -y-1/2, z-1/2'

loop_
_atom_site_label
_atom_site_type_symbol
_atom_site_fract_x
_atom_site_fract_y
_atom_site_fract_z
_atom_site_U_iso_or_equiv
_atom_site_adp_type
_atom_site_occupancy
_atom_site_calc_flag
_atom_site_refinement_flags
W1 W 0.22021(2) 0.206091(12) 0.772500(13) 0.02328(9) Uani 1 d .
Co1 Co 0.06567(7) 0.10479(4) 0.76785(4) 0.02022(19) Uani 1 d .
P1 P 0.25988(15) 0.11176(8) 0.83310(8) 0.0223(4) Uani 1 d .
C1 C 0.2573(8) 0.2698(3) 0.8742(4) 0.0398(18) Uani 1 d .
H1 H 0.303(7) 0.250(4) 0.917(4) 0.048 Uiso 1 d .
C2 C 0.3248(7) 0.2963(3) 0.8256(4) 0.0356(17) Uani 1 d .
H2 H 0.427(7) 0.302(3) 0.824(3) 0.043 Uiso 1 d .
C3 C 0.2356(9) 0.3160(3) 0.7685(4) 0.044(2) Uani 1 d .
H3 H 0.257(7) 0.335(4) 0.724(4) 0.053 Uiso 1 d .
C4 C 0.1056(8) 0.3000(3) 0.7804(4) 0.0399(18) Uani 1 d .
H4 H 0.028(7) 0.312(4) 0.747(4) 0.048 Uiso 1 d .
C5 C 0.1212(8) 0.2715(4) 0.8460(4) 0.0368(18) Uani 1 d .
H5 H 0.068(7) 0.259(4) 0.866(4) 0.044 Uiso 1 d .
C6 C -0.0933(6) 0.0410(3) 0.7311(3) 0.0204(13) Uani 1 d .
C7 C -0.0221(6) 0.0204(3) 0.7962(3) 0.0206(13) Uani 1 d .
C8 C -0.0244(6) 0.0708(3) 0.8447(3) 0.0211(13) Uani 1 d .
H8 H 0.0201 0.0711 0.8915 0.025 Uiso 1 calc R
C9 C -0.1043(6) 0.1200(3) 0.8109(3) 0.0235(14) Uani 1 d .
C10 C -0.1401(6) 0.1018(3) 0.7402(3) 0.0206(13) Uani 1 d .
H10 H -0.1883 0.1266 0.7043 0.025 Uiso 1 calc R
C11 C -0.1363(6) 0.0039(3) 0.6685(3) 0.0234(14) Uani 1 d .
C12 C -0.2654(7) 0.0086(3) 0.6333(3) 0.0317(16) Uani 1 d .
H12 H -0.3224 0.0376 0.6488 0.038 Uiso 1 calc R
C13 C -0.3119(7) -0.0282(3) 0.5762(3) 0.0363(17) Uani 1 d .
H13 H -0.4007 -0.0254 0.5536 0.044 Uiso 1 calc R
C14 C -0.2284(7) -0.0689(4) 0.5525(3) 0.0396(19) Uani 1 d .
H14 H -0.2591 -0.0937 0.5129 0.048 Uiso 1 calc R
C15 C -0.1015(7) -0.0736(3) 0.5857(3) 0.0353(17) Uani 1 d .
H15 H -0.0446 -0.1019 0.5690 0.042 Uiso 1 calc R
C16 C -0.0545(6) -0.0379(3) 0.6434(3) 0.0271(15) Uani 1 d .
H16 H 0.0342 -0.0418 0.6660 0.032 Uiso 1 calc R
C17 C 0.0212(6) -0.0422(3) 0.8197(3) 0.0222(13) Uani 1 d .
C18 C -0.0543(6) -0.0932(3) 0.7964(3) 0.0242(14) Uani 1 d .
H18 H -0.1289 -0.0882 0.7607 0.029 Uiso 1 calc R
C19 C -0.0233(7) -0.1517(3) 0.8239(3) 0.0299(15) Uani 1 d .
H19 H -0.0781 -0.1860 0.8078 0.036 Uiso 1 calc R
C20 C 0.0865(7) -0.1605(3) 0.8744(3) 0.0336(16) Uani 1 d .
H20 H 0.1097 -0.2009 0.8920 0.040 Uiso 1 calc R
C21 C 0.1619(7) -0.1102(3) 0.8990(3) 0.0324(16) Uani 1 d .
H21 H 0.2364 -0.1155 0.9347 0.039 Uiso 1 calc R
C22 C 0.1299(6) -0.0520(3) 0.8720(3) 0.0316(16) Uani 1 d .
H22 H 0.1831 -0.0177 0.8895 0.038 Uiso 1 calc R
C23 C -0.1546(6) 0.1731(3) 0.8451(3) 0.0243(14) Uani 1 d .
C24 C -0.1589(7) 0.1706(4) 0.9158(3) 0.0361(17) Uani 1 d .
H24 H -0.1221 0.1361 0.9426 0.043 Uiso 1 calc R
C25 C -0.2155(8) 0.2175(4) 0.9468(4) 0.047(2) Uani 1 d .
H25 H -0.2190 0.2147 0.9947 0.057 Uiso 1 calc R
C26 C -0.2673(8) 0.2683(4) 0.9097(4) 0.049(2) Uani 1 d .
H26 H -0.3051 0.3010 0.9319 0.059 Uiso 1 calc R
C27 C -0.2638(8) 0.2716(4) 0.8403(4) 0.045(2) Uani 1 d .
H27 H -0.2997 0.3066 0.8140 0.054 Uiso 1 calc R
C28 C -0.2086(7) 0.2243(4) 0.8088(3) 0.0369(17) Uani 1 d .
H28 H -0.2077 0.2270 0.7605 0.044 Uiso 1 calc R
C29 C 0.2757(6) 0.1086(3) 0.9274(3) 0.0278(15) Uani 1 d .
C30 C 0.3713(7) 0.0734(4) 0.9699(3) 0.0380(18) Uani 1 d .
H30 H 0.4315 0.0496 0.9499 0.046 Uiso 1 calc R
C31 C 0.3784(9) 0.0733(4) 1.0416(4) 0.053(2) Uani 1 d .
H31 H 0.4450 0.0499 1.0700 0.064 Uiso 1 calc R
C32 C 0.2917(9) 0.1060(4) 1.0716(4) 0.051(2) Uani 1 d .
H32 H 0.2976 0.1053 1.1205 0.061 Uiso 1 calc R
C33 C 0.1952(7) 0.1402(4) 1.0302(3) 0.0397(18) Uani 1 d .
H33 H 0.1327 0.1624 1.0504 0.048 Uiso 1 calc R
C34 C 0.1902(7) 0.1420(3) 0.9593(3) 0.0315(16) Uani 1 d .
H34 H 0.1257 0.1670 0.9315 0.038 Uiso 1 calc R
C35 C 0.3857(6) 0.0587(3) 0.8150(3) 0.0212(13) Uani 1 d .
C36 C 0.3539(6) 0.0022(3) 0.7825(3) 0.0281(15) Uani 1 d .
H36 H 0.2652 -0.0109 0.7722 0.034 Uiso 1 calc R
C37 C 0.4505(7) -0.0349(4) 0.7653(4) 0.0383(18) Uani 1 d .
H37 H 0.4279 -0.0734 0.7427 0.046 Uiso 1 calc R
C38 C 0.5781(7) -0.0170(4) 0.7802(4) 0.0401(19) Uani 1 d .
H38 H 0.6439 -0.0423 0.7669 0.048 Uiso 1 calc R
C39 C 0.6116(7) 0.0383(4) 0.8150(4) 0.043(2) Uani 1 d .
H39 H 0.7012 0.0495 0.8278 0.052 Uiso 1 calc R
C40 C 0.5175(6) 0.0767(3) 0.8309(3) 0.0318(16) Uani 1 d .
H40 H 0.5410 0.1155 0.8526 0.038 Uiso 1 calc R
C41 C -0.1061(6) 0.2316(3) 0.6281(4) 0.0352(17) Uani 1 d .
H41A H -0.1689 0.2099 0.6513 0.053 Uiso 1 calc R
H41B H -0.1497 0.2445 0.5817 0.053 Uiso 1 calc R
H41C H -0.0725 0.2682 0.6552 0.053 Uiso 1 calc R
C42 C -0.0448(7) 0.1320(4) 0.5792(3) 0.0353(17) Uani 1 d .
H42A H -0.1098 0.1107 0.6011 0.053 Uiso 1 calc R
H42B H 0.0276 0.1037 0.5763 0.053 Uiso 1 calc R
H42C H -0.0858 0.1453 0.5324 0.053 Uiso 1 calc R
C43 C 0.1007(7) 0.2242(4) 0.5837(4) 0.0398(19) Uani 1 d .
H43A H 0.1391 0.2592 0.6122 0.060 Uiso 1 calc R
H43B H 0.0519 0.2397 0.5394 0.060 Uiso 1 calc R
H43C H 0.1705 0.1965 0.5750 0.060 Uiso 1 calc R
C44 C 0.0069(6) 0.1883(3) 0.6222(3) 0.0271(15) Uani 1 d .
C45 C 0.0874(5) 0.1704(3) 0.6921(3) 0.0216(14) Uani 1 d .
C46 C 0.1926(5) 0.1259(3) 0.7058(3) 0.0203(13) Uani 1 d .
C47 C 0.2943(5) 0.1099(3) 0.6690(3) 0.0206(13) Uani 1 d .
O48 O 0.4167(4) 0.0426(2) 0.6110(2) 0.0328(11) Uani 1 d .
C48 C 0.3155(6) 0.0545(3) 0.6304(3) 0.0235(14) Uani 1 d .
C49 C 0.2352(8) -0.0424(4) 0.5846(4) 0.052(2) Uani 1 d .
H49A H 0.1654 -0.0719 0.5889 0.078 Uiso 1 calc R
H49B H 0.3199 -0.0601 0.6062 0.078 Uiso 1 calc R
H49C H 0.2348 -0.0343 0.5354 0.078 Uiso 1 calc R
O49 O 0.2137(4) 0.0156(2) 0.6194(2) 0.0347(11) Uani 1 d .
C50 C 0.3871(6) 0.1566(3) 0.6776(3) 0.0233(14) Uani 1 d .
O51 O 0.6064(4) 0.1676(3) 0.6578(2) 0.0395(13) Uani 1 d .
C51 C 0.4923(6) 0.1624(3) 0.6356(3) 0.0269(15) Uani 1 d .
O52 O 0.4433(4) 0.1653(2) 0.5665(2) 0.0365(12) Uani 1 d .
C52 C 0.5384(8) 0.1657(5) 0.5218(4) 0.051(2) Uani 1 d .
H52A H 0.4951 0.1562 0.4742 0.077 Uiso 1 calc R
H52B H 0.6057 0.1345 0.5377 0.077 Uiso 1 calc R
H52C H 0.5791 0.2068 0.5230 0.077 Uiso 1 calc R
C53 C 0.3755(6) 0.2051(3) 0.7258(3) 0.0259(14) Uani 1 d .
H53 H 0.4406 0.2364 0.7355 0.031 Uiso 1 calc R

loop_
_atom_site_aniso_label
_atom_site_aniso_U_11
_atom_site_aniso_U_22
_atom_site_aniso_U_33
_atom_site_aniso_U_23
_atom_site_aniso_U_13
_atom_site_aniso_U_12
W1 0.02481(14) 0.01888(15) 0.02678(15) -0.00032(12) 0.00646(10) -0.00098(12)
Co1 0.0197(4) 0.0201(5) 0.0215(4) 0.0009(3) 0.0055(3) -0.0007(3)
P1 0.0225(8) 0.0237(10) 0.0203(8) -0.0003(7) 0.0029(7) -0.0020(7)
C1 0.056(5) 0.018(4) 0.045(4) -0.017(3) 0.009(4) -0.013(4)
C2 0.036(4) 0.026(4) 0.045(4) -0.014(3) 0.007(3) -0.014(3)
C3 0.075(6) 0.007(3) 0.056(5) -0.003(3) 0.025(5) -0.014(4)
C4 0.047(4) 0.019(4) 0.056(5) -0.006(4) 0.015(4) 0.014(3)
C5 0.048(5) 0.023(4) 0.048(5) -0.006(3) 0.030(4) -0.002(3)
C6 0.024(3) 0.018(3) 0.020(3) -0.002(3) 0.005(3) -0.002(2)
C7 0.025(3) 0.015(3) 0.021(3) -0.003(2) 0.004(3) 0.002(3)
C8 0.022(3) 0.016(4) 0.026(3) 0.001(3) 0.005(3) -0.002(2)
C9 0.022(3) 0.025(4) 0.024(3) -0.005(3) 0.005(3) -0.004(3)
C10 0.019(3) 0.020(4) 0.022(3) -0.002(3) 0.002(3) 0.001(2)
C11 0.025(3) 0.024(4) 0.020(3) 0.000(3) 0.003(3) -0.009(3)
C12 0.032(4) 0.026(4) 0.037(4) 0.001(3) 0.007(3) 0.006(3)
C13 0.034(4) 0.037(5) 0.032(4) -0.004(3) -0.010(3) -0.007(3)
C14 0.050(5) 0.039(5) 0.027(4) -0.007(3) -0.001(4) -0.013(4)
C15 0.049(4) 0.027(4) 0.032(4) -0.004(3) 0.013(3) 0.006(3)
C16 0.027(3) 0.028(4) 0.027(3) 0.002(3) 0.008(3) -0.003(3)
C17 0.024(3) 0.022(4) 0.023(3) 0.002(3) 0.011(3) 0.000(3)
C18 0.023(3) 0.025(4) 0.024(3) 0.002(3) 0.004(3) 0.004(3)
C19 0.037(4) 0.022(4) 0.032(4) -0.001(3) 0.010(3) 0.003(3)
C20 0.042(4) 0.020(4) 0.041(4) 0.008(3) 0.013(3) 0.007(3)
C21 0.034(4) 0.033(4) 0.030(3) 0.004(3) 0.006(3) 0.005(3)
C22 0.031(4) 0.022(4) 0.041(4) 0.006(3) 0.004(3) -0.003(3)
C23 0.022(3) 0.027(4) 0.024(3) 0.001(3) 0.003(3) -0.001(3)
C24 0.037(4) 0.037(5) 0.035(4) 0.000(3) 0.009(3) 0.014(3)
C25 0.071(6) 0.044(5) 0.029(4) 0.003(3) 0.015(4) 0.024(4)
C26 0.060(5) 0.042(5) 0.046(5) -0.011(4) 0.012(4) 0.025(4)
C27 0.060(5) 0.032(4) 0.042(4) 0.001(3) 0.008(4) 0.018(4)
C28 0.047(4) 0.034(4) 0.029(4) 0.000(3) 0.005(3) 0.008(3)
C29 0.030(4) 0.022(4) 0.032(3) -0.003(3) 0.006(3) -0.005(3)
C30 0.044(4) 0.040(5) 0.029(4) 0.007(3) 0.006(3) 0.014(4)
C31 0.069(6) 0.064(6) 0.025(4) 0.014(4) 0.002(4) 0.019(5)
C32 0.073(6) 0.054(6) 0.026(4) 0.001(4) 0.009(4) 0.008(5)
C33 0.047(5) 0.045(5) 0.030(4) -0.005(3) 0.013(3) -0.002(4)
C34 0.033(4) 0.032(4) 0.031(4) 0.003(3) 0.008(3) 0.005(3)
C35 0.021(3) 0.017(3) 0.023(3) 0.008(3) -0.002(3) 0.002(2)
C36 0.025(3) 0.027(4) 0.032(4) 0.006(3) 0.004(3) 0.000(3)
C37 0.054(5) 0.027(4) 0.038(4) 0.002(3) 0.019(4) 0.012(3)
C38 0.033(4) 0.047(5) 0.044(4) 0.014(4) 0.017(3) 0.017(4)
C39 0.026(4) 0.054(6) 0.049(4) 0.018(4) 0.007(3) 0.004(4)
C40 0.027(3) 0.029(4) 0.037(4) 0.010(3) 0.001(3) 0.001(3)
C41 0.025(3) 0.035(4) 0.046(4) 0.009(3) 0.009(3) 0.006(3)
C42 0.030(4) 0.041(5) 0.033(4) 0.001(3) 0.002(3) 0.004(3)
C43 0.034(4) 0.051(5) 0.035(4) 0.023(3) 0.005(3) -0.003(3)
C44 0.030(3) 0.029(4) 0.023(3) 0.007(3) 0.007(3) 0.008(3)
C45 0.013(3) 0.030(4) 0.022(3) 0.008(3) 0.004(2) 0.003(3)
C46 0.015(3) 0.020(4) 0.024(3) 0.005(3) 0.000(3) 0.000(2)
C47 0.016(3) 0.023(4) 0.024(3) 0.007(3) 0.004(2) 0.004(2)
O48 0.028(2) 0.034(3) 0.037(3) -0.009(2) 0.009(2) -0.001(2)
C48 0.027(3) 0.027(4) 0.017(3) 0.006(3) 0.005(3) -0.001(3)
C49 0.058(5) 0.032(5) 0.072(5) -0.028(4) 0.031(4) -0.012(4)
O49 0.035(3) 0.030(3) 0.043(3) -0.014(2) 0.019(2) -0.011(2)
C50 0.019(3) 0.028(4) 0.021(3) 0.005(3) -0.002(3) -0.004(3)
O51 0.019(2) 0.059(4) 0.042(3) 0.000(3) 0.007(2) -0.004(2)
C51 0.026(4) 0.021(4) 0.032(4) 0.004(3) 0.004(3) -0.004(3)
O52 0.028(3) 0.051(3) 0.033(3) 0.014(2) 0.010(2) 0.003(2)
C52 0.044(5) 0.086(7) 0.030(4) 0.001(4) 0.020(4) -0.003(4)
C53 0.037(3) 0.008(3) 0.030(3) 0.002(3) 0.000(3) -0.005(3)

loop_
_atom_type_symbol
_atom_type_description
_atom_type_scat_dispersion_real
_atom_type_scat_dispersion_imag
_atom_type_scat_source
C C 0.0033 0.0016 'International Tables Vol C Tables 4.2.6.8 and 6.1.1.4'
H H 0.0000 0.0000 'International Tables Vol C Tables 4.2.6.8 and 6.1.1.4'
Co Co 0.3494 0.9721 'International Tables Vol C Tables 4.2.6.8 and 6.1.1.4'
O O 0.0106 0.0060 'International Tables Vol C Tables 4.2.6.8 and 6.1.1.4'
P P 0.1023 0.0942 'International Tables Vol C Tables 4.2.6.8 and 6.1.1.4'
W W -0.8490 6.8722 'International Tables Vol C Tables 4.2.6.8 and 6.1.1.4'

loop_
_geom_angle_atom_site_label_1
_geom_angle_atom_site_label_2
_geom_angle_atom_site_label_3
_geom_angle
C53 W1 C45 97.4(2)
C53 W1 C46 75.0(2)
C45 W1 C46 40.1(2)
C53 W1 P1 98.14(18)
C45 W1 P1 95.44(18)
C46 W1 P1 66.70(16)
C53 W1 C4 119.9(3)
C45 W1 C4 95.5(3)
C46 W1 C4 135.5(2)
P1 W1 C4 138.5(2)
C53 W1 C2 82.3(3)
C45 W1 C2 146.7(3)
C46 W1 C2 157.3(2)
P1 W1 C2 117.62(19)
C4 W1 C2 57.7(3)
C53 W1 C3 86.0(3)
C45 W1 C3 112.9(3)
C46 W1 C3 141.4(3)
P1 W1 C3 150.6(2)
C4 W1 C3 35.7(3)
C2 W1 C3 33.8(3)
C53 W1 C5 139.5(3)
C45 W1 C5 112.6(3)
C46 W1 C5 144.9(2)
P1 W1 C5 105.13(19)
C4 W1 C5 34.4(3)
C2 W1 C5 57.6(3)
C3 W1 C5 57.9(3)
C53 W1 C1 111.7(3)
C45 W1 C1 147.2(3)
C46 W1 C1 161.6(3)
P1 W1 C1 95.1(2)
C4 W1 C1 57.3(3)
C2 W1 C1 34.3(2)
C3 W1 C1 56.9(3)
C5 W1 C1 34.6(3)
C53 W1 Co1 120.11(18)
C45 W1 Co1 50.05(17)
C46 W1 Co1 47.14(16)
P1 W1 Co1 50.67(5)
C4 W1 Co1 112.9(2)
C2 W1 Co1 153.94(18)
C3 W1 Co1 147.9(2)
C5 W1 Co1 100.24(19)
C1 W1 Co1 119.65(19)
C46 Co1 C8 165.4(2)
C46 Co1 C45 41.1(2)
C8 Co1 C45 152.5(2)
C46 Co1 C10 127.0(2)
C8 Co1 C10 66.3(2)
C45 Co1 C10 94.4(2)
C46 Co1 C9 153.8(2)
C8 Co1 C9 40.1(2)
C45 Co1 C9 112.7(2)
C10 Co1 C9 39.3(2)
C46 Co1 C7 134.9(2)
C8 Co1 C7 40.1(2)
C45 Co1 C7 149.4(2)
C10 Co1 C7 65.3(2)
C9 Co1 C7 66.6(2)
C46 Co1 C6 119.3(2)
C8 Co1 C6 66.0(2)
C45 Co1 C6 111.7(2)
C10 Co1 C6 38.8(2)
C9 Co1 C6 65.8(2)
C7 Co1 C6 38.4(2)
C46 Co1 P1 72.53(17)
C8 Co1 P1 95.31(17)
C45 Co1 P1 99.17(16)
C10 Co1 P1 159.32(16)
C9 Co1 P1 120.24(16)
C7 Co1 P1 107.24(16)
C6 Co1 P1 143.37(17)
C46 Co1 W1 51.96(18)
C8 Co1 W1 127.86(18)
C45 Co1 W1 48.42(16)
C10 Co1 W1 127.03(17)
C9 Co1 W1 113.30(18)
C7 Co1 W1 162.05(15)
C6 Co1 W1 159.33(16)
P1 Co1 W1 56.35(5)
C35 P1 C29 103.9(3)
C35 P1 Co1 117.5(2)
C29 P1 Co1 119.3(2)
C35 P1 W1 120.6(2)
C29 P1 W1 121.2(2)
Co1 P1 W1 72.98(5)
C2 C1 C5 108.2(7)
C2 C1 W1 72.0(4)
C5 C1 W1 72.3(4)
C3 C2 C1 109.3(7)
C3 C2 W1 73.3(4)
C1 C2 W1 73.7(4)
C2 C3 C4 107.5(7)
C2 C3 W1 72.9(4)
C4 C3 W1 71.8(4)
C5 C4 C3 107.3(7)
C5 C4 W1 73.3(4)
C3 C4 W1 72.5(4)
C4 C5 C1 107.7(7)
C4 C5 W1 72.2(4)
C1 C5 W1 73.1(4)
C10 C6 C7 107.9(5)
C10 C6 C11 123.4(5)
C7 C6 C11 127.6(6)
C10 C6 Co1 68.3(3)
C7 C6 Co1 70.2(3)
C11 C6 Co1 136.1(4)
C6 C7 C8 106.7(5)
C6 C7 C17 130.2(5)
C8 C7 C17 121.7(5)
C6 C7 Co1 71.4(4)
C8 C7 Co1 66.2(3)
C17 C7 Co1 137.5(4)
C9 C8 C7 109.4(5)
C9 C8 Co1 72.6(3)
C7 C8 Co1 73.7(3)
C10 C9 C8 105.6(5)
C10 C9 C23 127.5(5)
C8 C9 C23 126.2(5)
C10 C9 Co1 69.9(3)
C8 C9 Co1 67.3(3)
C23 C9 Co1 134.0(5)
C6 C10 C9 110.1(5)
C6 C10 Co1 72.9(3)
C9 C10 Co1 70.8(3)
C16 C11 C12 117.9(6)
C16 C11 C6 122.6(6)
C12 C11 C6 119.4(6)
C13 C12 C11 121.2(7)
C14 C13 C12 119.4(6)
C15 C14 C13 120.2(6)
C14 C15 C16 120.9(7)
C15 C16 C11 120.3(6)
C18 C17 C22 117.3(6)
C18 C17 C7 120.4(6)
C22 C17 C7 121.9(6)
C17 C18 C19 121.3(6)
C20 C19 C18 120.4(7)
C21 C20 C19 119.1(7)
C20 C21 C22 120.2(6)
C21 C22 C17 121.7(6)
C28 C23 C24 117.4(6)
C28 C23 C9 122.2(6)
C24 C23 C9 120.2(6)
C25 C24 C23 120.6(7)
C24 C25 C26 121.0(7)
C25 C26 C27 119.2(7)
C26 C27 C28 120.0(7)
C27 C28 C23 121.8(7)
C34 C29 C30 117.4(6)
C34 C29 P1 119.6(5)
C30 C29 P1 123.0(5)
C31 C30 C29 120.1(7)
C32 C31 C30 121.3(7)
C31 C32 C33 119.4(7)
C32 C33 C34 119.5(7)
C29 C34 C33 122.3(7)
C36 C35 C40 119.1(6)
C36 C35 P1 121.5(5)
C40 C35 P1 119.4(5)
C37 C36 C35 120.1(7)
C38 C37 C36 120.6(7)
C37 C38 C39 119.8(7)
C40 C39 C38 120.7(7)
C39 C40 C35 119.6(7)
C42 C44 C45 112.3(6)
C42 C44 C41 109.5(6)
C45 C44 C41 113.0(5)
C42 C44 C43 108.7(6)
C45 C44 C43 106.0(5)
C41 C44 C43 107.2(6)
C46 C45 C44 127.5(5)
C46 C45 W1 74.1(3)
C44 C45 W1 141.5(5)
C46 C45 Co1 66.2(3)
C44 C45 Co1 134.3(4)
W1 C45 Co1 81.5(2)
C47 C46 C45 132.3(5)
C47 C46 Co1 152.1(5)
C45 C46 Co1 72.7(3)
C47 C46 W1 118.1(4)
C45 C46 W1 65.8(3)
Co1 C46 W1 80.9(2)
C50 C47 C46 109.2(6)
C50 C47 C48 119.5(5)
C46 C47 C48 131.2(5)
O48 C48 O49 121.7(6)
O48 C48 C47 124.2(6)
O49 C48 C47 114.1(5)
C48 O49 C49 115.3(5)
C47 C50 C53 118.0(6)
C47 C50 C51 124.1(6)
C53 C50 C51 117.6(5)
O51 C51 O52 121.6(6)
O51 C51 C50 126.1(6)
O52 C51 C50 112.2(5)
C51 O52 C52 115.9(5)
C50 C53 W1 119.0(4)

loop_
_geom_bond_atom_site_label_1
_geom_bond_atom_site_label_2
_geom_bond_distance
W1 C53 2.000(7)
W1 C45 2.045(6)
W1 C46 2.157(6)
W1 P1 2.3539(17)
W1 C4 2.370(7)
W1 C2 2.372(7)
W1 C3 2.378(7)
W1 C5 2.384(7)
W1 C1 2.394(7)
W1 Co1 2.7038(11)
Co1 C46 2.007(6)
Co1 C8 2.053(6)
Co1 C45 2.096(6)
Co1 C10 2.110(6)
Co1 C9 2.123(6)
Co1 C7 2.154(6)
Co1 C6 2.169(6)
Co1 P1 2.1870(19)
P1 C35 1.822(6)
P1 C29 1.829(6)
C1 C2 1.406(10)
C1 C5 1.422(11)
C2 C3 1.382(11)
C3 C4 1.456(11)
C4 C5 1.408(11)
C6 C10 1.421(9)
C6 C7 1.423(8)
C6 C11 1.464(8)
C7 C8 1.446(8)
C7 C17 1.471(9)
C8 C9 1.433(9)
C9 C10 1.423(8)
C9 C23 1.472(9)
C11 C16 1.391(9)
C11 C12 1.395(9)
C12 C13 1.386(9)
C13 C14 1.375(10)
C14 C15 1.363(10)
C15 C16 1.382(9)
C17 C18 1.379(9)
C17 C22 1.394(9)
C18 C19 1.386(9)
C19 C20 1.380(9)
C20 C21 1.373(10)
C21 C22 1.379(9)
C23 C28 1.377(9)
C23 C24 1.396(9)
C24 C25 1.367(10)
C25 C26 1.370(10)
C26 C27 1.372(10)
C27 C28 1.373(10)
C29 C34 1.381(9)
C29 C30 1.396(9)
C30 C31 1.395(10)
C31 C32 1.362(11)
C32 C33 1.381(10)
C33 C34 1.385(9)
C35 C36 1.386(9)
C35 C40 1.403(9)
C36 C37 1.375(9)
C37 C38 1.361(10)
C38 C39 1.385(11)
C39 C40 1.363(10)
C41 C44 1.523(9)
C42 C44 1.518(10)
C43 C44 1.549(9)
C44 C45 1.518(8)
C45 C46 1.443(8)
C46 C47 1.429(8)
C47 C50 1.383(8)
C47 C48 1.454(9)
O48 C48 1.211(7)
C48 O49 1.337(7)
C49 O49 1.462(8)
C50 C53 1.431(9)
C50 C51 1.492(9)
O51 C51 1.192(7)
C51 O52 1.360(7)
O52 C52 1.438(8)
